data_7026912
loop_
_publ_author_name
'Li, Dong-Sheng'
'Fu, Feng'
'Zhao, Jun'
'Wu, Ya-Pan'
'Du, Miao'
'Zou, Kun'
'Dong, Wen-Wen'
'Wang, Yao-Yu'

_publ_section_title
;
 Unique 3D self-penetrating Co(II) and Ni(II) coordination frameworks with
 a new (4(4).6(10).8) network topology.
;
_journal_issue 48
_journal_name_full 'Dalton transactions (Cambridge, England : 2003)'
_journal_page_first 11522
_journal_page_last 11525
_journal_paper_doi 10.1039/c0dt00900h
_journal_volume 39
_journal_year 2010
_chemical_formula_moiety 'C48 H34 Co2 N4 O13 S4, H2 O, 0.2(O)'
_chemical_formula_sum 'C48 H36 Co2 N4 O14.2 S4'
_chemical_formula_weight 1142.15
_chemical_name_systematic
;
?
;
_space_group_IT_number 70
_symmetry_cell_setting orthorhombic
_symmetry_space_group_name_Hall '-F 2uv 2vw'
_symmetry_space_group_name_H-M 'F d d d :2'
_atom_sites_solution_hydrogens geom
_atom_sites_solution_primary direct
_atom_sites_solution_secondary difmap
_audit_creation_method SHELXL-97
_cell_angle_alpha 90.00
_cell_angle_beta 90.00
_cell_angle_gamma 90.00
_cell_formula_units_Z 16
_cell_length_a 11.4184(10)
_cell_length_b 40.061(4)
_cell_length_c 42.963(4)
_cell_measurement_reflns_used 3441
_cell_measurement_temperature 295(2)
_cell_measurement_theta_max 22.28
_cell_measurement_theta_min 2.34
_cell_volume 19653(3)
_computing_cell_refinement 'Bruker SMART'
_computing_data_collection 'Bruker SMART'
_computing_data_reduction 'Bruker SAINT'
_computing_molecular_graphics 'Bruker SHELXTL'
_computing_publication_material 'Bruker SHELXTL'
_computing_structure_refinement 'SHELXL-97 (Sheldrick, 1997)'
_computing_structure_solution 'SHELXS-97 (Sheldrick, 1990)'
_diffrn_ambient_temperature 295(2)
_diffrn_measured_fraction_theta_full 0.999
_diffrn_measured_fraction_theta_max 0.999
_diffrn_measurement_device_type 'CCD area detector'
_diffrn_measurement_method 'phi and omega scans'
_diffrn_radiation_monochromator graphite
_diffrn_radiation_source 'fine-focus sealed tube'
_diffrn_radiation_type MoK\a
_diffrn_radiation_wavelength 0.71073
_diffrn_reflns_av_R_equivalents 0.0718
_diffrn_reflns_av_sigmaI/netI 0.0455
_diffrn_reflns_limit_h_max 13
_diffrn_reflns_limit_h_min -13
_diffrn_reflns_limit_k_max 48
_diffrn_reflns_limit_k_min -48
_diffrn_reflns_limit_l_max 50
_diffrn_reflns_limit_l_min -52
_diffrn_reflns_number 30570
_diffrn_reflns_theta_full 25.50
_diffrn_reflns_theta_max 25.50
_diffrn_reflns_theta_min 2.34
_exptl_absorpt_coefficient_mu 0.917
_exptl_absorpt_correction_type none
_exptl_crystal_colour purple
_exptl_crystal_density_diffrn 1.544
_exptl_crystal_density_method 'not measured'
_exptl_crystal_description block
_exptl_crystal_F_000 9337.6
_exptl_crystal_size_max 0.37
_exptl_crystal_size_mid 0.25
_exptl_crystal_size_min 0.11
_refine_diff_density_max 0.374
_refine_diff_density_min -0.398
_refine_diff_density_rms 0.065
_refine_ls_extinction_method none
_refine_ls_goodness_of_fit_ref 1.053
_refine_ls_hydrogen_treatment constr
_refine_ls_matrix_type full
_refine_ls_number_parameters 366
_refine_ls_number_reflns 4574
_refine_ls_number_restraints 18
_refine_ls_restrained_S_all 1.066
_refine_ls_R_factor_all 0.0662
_refine_ls_R_factor_gt 0.0415
_refine_ls_shift/su_max 0.001
_refine_ls_shift/su_mean 0.000
_refine_ls_structure_factor_coef Fsqd
_refine_ls_weighting_details 'calc w=1/[\s^2^(Fo^2^)+(0.0330P)^2^+69.5337P] where P=(Fo^2^+2Fc^2^)/3'
_refine_ls_weighting_scheme calc
_refine_ls_wR_factor_gt 0.0865
_refine_ls_wR_factor_ref 0.0980
_reflns_number_gt 3360
_reflns_number_total 4574
_reflns_threshold_expression >2sigma(I)
_cod_data_source_file c0dt00900h.txt
_cod_data_source_block b
_cod_depositor_comments
;
The following automatic conversions were performed:

'_symmetry_cell_setting' value 'Orthorhombic' changed to
'orthorhombic' according to
/home/saulius/struct/CIF-dictionaries/cif_core.dic dictionary named
'cif_core.dic' version 2.4.2 from 2011-04-26.

Automatic conversion script
Id: cif_fix_values 1891 2012-01-12 08:04:46Z andrius 
;
_cod_original_sg_symbol_H-M Fddd
_cod_original_formula_sum 'C48 H36 Co2 N4 O14.20 S4'
_cod_database_code 7026912

loop_
_symmetry_equiv_pos_as_xyz
'x, y, z'
'-x+1/4, -y+1/4, z'
'x, -y+1/4, -z+1/4'
'-x+1/4, y, -z+1/4'
'x, y+1/2, z+1/2'
'-x+1/4, -y+3/4, z+1/2'
'x, -y+3/4, -z+3/4'
'-x+1/4, y+1/2, -z+3/4'
'x+1/2, y, z+1/2'
'-x+3/4, -y+1/4, z+1/2'
'x+1/2, -y+1/4, -z+3/4'
'-x+3/4, y, -z+3/4'
'x+1/2, y+1/2, z'
'-x+3/4, -y+3/4, z'
'x+1/2, -y+3/4, -z+1/4'
'-x+3/4, y+1/2, -z+1/4'
'-x, -y, -z'
'x-1/4, y-1/4, -z'
'-x, y-1/4, z-1/4'
'x-1/4, -y, z-1/4'
'-x, -y+1/2, -z+1/2'
'x-1/4, y+1/4, -z+1/2'
'-x, y+1/4, z+1/4'
'x-1/4, -y+1/2, z+1/4'
'-x+1/2, -y, -z+1/2'
'x+1/4, y-1/4, -z+1/2'
'-x+1/2, y-1/4, z+1/4'
'x+1/4, -y, z+1/4'
'-x+1/2, -y+1/2, -z'
'x+1/4, y+1/4, -z'
'-x+1/2, y+1/4, z-1/4'
'x+1/4, -y+1/2, z-1/4'

loop_
_atom_site_label
_atom_site_type_symbol
_atom_site_fract_x
_atom_site_fract_y
_atom_site_fract_z
_atom_site_U_iso_or_equiv
_atom_site_adp_type
_atom_site_occupancy
_atom_site_symmetry_multiplicity
_atom_site_calc_flag
_atom_site_refinement_flags
_atom_site_disorder_assembly
_atom_site_disorder_group
Co1 Co 0.07528(4) 0.167220(10) 0.510534(10) 0.02998(13) Uani 1 1 d . . .
N1 N -0.4017(2) 0.32649(7) 0.46936(6) 0.0419(7) Uani 1 1 d D . .
C1 C -0.3737(6) 0.33323(14) 0.44090(15) 0.048(2) Uani 0.574(7) 1 d PD A 1
H1 H -0.4315 0.3426 0.4284 0.058 Uiso 0.574(7) 1 calc PR A 1
C2 C -0.2663(6) 0.32774(16) 0.42744(16) 0.049(2) Uani 0.574(7) 1 d PD A 1
H2 H -0.2527 0.3339 0.4069 0.059 Uiso 0.574(7) 1 calc PR A 1
C3 C -0.1799(3) 0.31318(8) 0.44460(8) 0.0468(9) Uani 1 1 d D . .
C4 C -0.2027(6) 0.3065(2) 0.47519(17) 0.076(3) Uani 0.574(7) 1 d PD A 1
H4 H -0.1450 0.2975 0.4879 0.092 Uiso 0.574(7) 1 calc PR A 1
C5 C -0.3116(6) 0.3134(2) 0.48682(18) 0.076(3) Uani 0.574(7) 1 d PD A 1
H5 H -0.3257 0.3089 0.5077 0.091 Uiso 0.574(7) 1 calc PR A 1
C1' C -0.3342(8) 0.3500(2) 0.4581(2) 0.064(4) Uani 0.426(7) 1 d PD A 2
H1' H -0.3615 0.3719 0.4586 0.077 Uiso 0.426(7) 1 calc PR A 2
C2' C -0.2263(8) 0.3443(2) 0.4456(2) 0.071(4) Uani 0.426(7) 1 d PD A 2
H2' H -0.1837 0.3621 0.4376 0.085 Uiso 0.426(7) 1 calc PR A 2
C4' C -0.2503(8) 0.2873(2) 0.4557(2) 0.054(3) Uani 0.426(7) 1 d PD A 2
H4' H -0.2242 0.2653 0.4550 0.065 Uiso 0.426(7) 1 calc PR A 2
C5' C -0.3592(8) 0.2948(2) 0.4677(2) 0.058(3) Uani 0.426(7) 1 d PD A 2
H5' H -0.4058 0.2774 0.4749 0.070 Uiso 0.426(7) 1 calc PR A 2
S1 S -0.04044(10) 0.30612(3) 0.42743(3) 0.0692(4) Uani 1 1 d . A .
S2 S 0.40375(8) 0.31007(2) 0.63685(2) 0.0391(2) Uani 1 1 d . . .
O1 O 0.1347(2) 0.19880(5) 0.54619(5) 0.0387(6) Uani 1 1 d . . .
O2 O 0.2281(3) 0.16383(6) 0.57792(6) 0.0565(7) Uani 1 1 d . . .
O3 O 0.4235(2) 0.33411(6) 0.61275(6) 0.0519(7) Uani 1 1 d . . .
O4 O 0.5003(2) 0.29738(6) 0.65467(6) 0.0558(7) Uani 1 1 d . . .
O5 O 0.0041(2) 0.38906(5) 0.72641(5) 0.0382(6) Uani 1 1 d . . .
O6 O -0.0059(2) 0.33609(5) 0.74305(5) 0.0383(5) Uani 1 1 d . . .
O7 O 0.1250 0.1250 0.53885(6) 0.0332(7) Uani 1 2 d S . .
H7A H 0.1729 0.1339 0.5504 0.040 Uiso 1 1 d R . .
N2 N 0.0511(2) 0.21044(6) 0.48011(6) 0.0349(7) Uani 1 1 d . A .
C6 C 0.1002(4) 0.23967(9) 0.48724(8) 0.0480(9) Uani 1 1 d . . .
H6 H 0.1514 0.2404 0.5040 0.058 Uiso 1 1 calc R . .
C7 C 0.0793(3) 0.26898(9) 0.47109(9) 0.0495(10) Uani 1 1 d . A .
H7 H 0.1176 0.2886 0.4765 0.059 Uiso 1 1 calc R . .
C8 C 0.0006(3) 0.26849(9) 0.44677(9) 0.0425(9) Uani 1 1 d . . .
C9 C -0.0412(4) 0.23829(10) 0.43752(10) 0.0599(11) Uani 1 1 d . A .
H9 H -0.0878 0.2366 0.4198 0.072 Uiso 1 1 calc R . .
C10 C -0.0140(4) 0.21033(9) 0.45452(9) 0.0537(10) Uani 1 1 d . . .
H10 H -0.0432 0.1900 0.4477 0.064 Uiso 1 1 calc R A .
C11 C 0.1947(3) 0.19226(8) 0.57004(7) 0.0347(8) Uani 1 1 d . . .
C12 C 0.2336(3) 0.22160(8) 0.58950(7) 0.0316(7) Uani 1 1 d . . .
C13 C 0.2072(3) 0.25382(8) 0.58034(8) 0.0413(9) Uani 1 1 d . . .
H13 H 0.1551 0.2573 0.5640 0.050 Uiso 1 1 calc R . .
C14 C 0.2570(3) 0.28085(9) 0.59510(8) 0.0417(9) Uani 1 1 d . . .
H14 H 0.2411 0.3024 0.5883 0.050 Uiso 1 1 calc R . .
C15 C 0.3306(3) 0.27552(8) 0.62000(7) 0.0333(7) Uani 1 1 d . . .
C16 C 0.3529(3) 0.24367(8) 0.63055(8) 0.0411(9) Uani 1 1 d . . .
H16 H 0.4006 0.2403 0.6478 0.049 Uiso 1 1 calc R . .
C17 C 0.3040(3) 0.21686(8) 0.61540(7) 0.0397(8) Uani 1 1 d . . .
H17 H 0.3184 0.1953 0.6226 0.048 Uiso 1 1 calc R . .
C18 C 0.0358(3) 0.35898(8) 0.72637(7) 0.0324(7) Uani 1 1 d . . .
C19 C 0.1314(3) 0.34898(8) 0.70427(7) 0.0327(7) Uani 1 1 d . . .
C20 C 0.2025(4) 0.32221(10) 0.71171(8) 0.0576(12) Uani 1 1 d . . .
H20 H 0.1923 0.3115 0.7307 0.069 Uiso 1 1 calc R . .
C21 C 0.2875(4) 0.31111(10) 0.69175(9) 0.0560(11) Uani 1 1 d . . .
H21 H 0.3357 0.2933 0.6973 0.067 Uiso 1 1 calc R . .
C22 C 0.3008(3) 0.32657(8) 0.66344(7) 0.0338(8) Uani 1 1 d . . .
C23 C 0.2314(3) 0.35331(8) 0.65547(7) 0.0366(8) Uani 1 1 d . . .
H23 H 0.2407 0.3636 0.6362 0.044 Uiso 1 1 calc R . .
C24 C 0.1477(3) 0.36487(8) 0.67611(7) 0.0358(8) Uani 1 1 d . . .
H24 H 0.1025 0.3834 0.6710 0.043 Uiso 1 1 calc R . .
O1W O 0.3492(4) 0.1250 0.6250 0.0915(15) Uani 1 2 d S . .
H1A H 0.3154 0.1360 0.6116 0.110 Uiso 1 1 d R . .
O2W O 0.6250 0.1250 0.6250 0.104(6) Uani 0.40 4 d SP . .

loop_
_atom_site_aniso_label
_atom_site_aniso_U_11
_atom_site_aniso_U_22
_atom_site_aniso_U_33
_atom_site_aniso_U_23
_atom_site_aniso_U_13
_atom_site_aniso_U_12
Co1 0.0316(2) 0.0254(2) 0.0329(2) -0.00197(18) -0.00121(19) 0.00185(19)
N1 0.0360(17) 0.0432(18) 0.0465(18) 0.0001(14) 0.0044(14) 0.0083(14)
C1 0.039(4) 0.062(5) 0.044(4) 0.011(4) 0.000(3) 0.021(4)
C2 0.043(4) 0.066(5) 0.039(4) 0.013(4) 0.008(3) 0.012(4)
C3 0.042(2) 0.040(2) 0.059(2) 0.0115(18) 0.0135(19) 0.0101(17)
C4 0.039(4) 0.136(9) 0.054(5) 0.028(6) 0.006(4) 0.039(5)
C5 0.045(5) 0.132(9) 0.050(5) 0.029(5) 0.005(4) 0.027(5)
C1' 0.051(7) 0.037(6) 0.104(10) 0.023(6) 0.023(7) 0.014(5)
C2' 0.046(7) 0.042(6) 0.125(11) 0.031(7) 0.036(7) 0.003(5)
C4' 0.052(6) 0.040(5) 0.070(7) 0.004(5) 0.019(5) 0.012(5)
C5' 0.048(6) 0.038(5) 0.089(8) -0.002(5) 0.023(6) -0.001(5)
S1 0.0528(7) 0.0554(7) 0.0992(9) 0.0384(6) 0.0350(6) 0.0235(5)
S2 0.0353(5) 0.0357(5) 0.0463(5) -0.0127(4) 0.0057(4) -0.0028(4)
O1 0.0466(14) 0.0324(12) 0.0370(13) -0.0056(10) -0.0075(11) 0.0030(11)
O2 0.081(2) 0.0317(14) 0.0564(16) -0.0032(12) -0.0289(15) 0.0029(13)
O3 0.0623(17) 0.0409(15) 0.0525(15) -0.0098(12) 0.0219(13) -0.0156(13)
O4 0.0353(14) 0.0589(17) 0.0730(18) -0.0243(14) -0.0089(13) 0.0044(13)
O5 0.0465(15) 0.0284(13) 0.0398(13) -0.0019(10) 0.0098(11) -0.0003(11)
O6 0.0389(14) 0.0303(12) 0.0458(13) 0.0044(11) 0.0095(11) 0.0009(11)
O7 0.0342(18) 0.0311(17) 0.0344(17) 0.000 0.000 -0.0028(14)
N2 0.0403(17) 0.0274(15) 0.0371(16) -0.0025(12) -0.0029(13) 0.0016(13)
C6 0.062(3) 0.045(2) 0.037(2) 0.0011(17) -0.0060(18) -0.0078(19)
C7 0.062(3) 0.034(2) 0.052(2) -0.0030(17) 0.010(2) -0.0102(19)
C8 0.032(2) 0.039(2) 0.057(2) 0.0093(17) 0.0126(18) 0.0085(16)
C9 0.062(3) 0.049(2) 0.069(3) 0.018(2) -0.024(2) -0.004(2)
C10 0.068(3) 0.035(2) 0.057(2) 0.0004(18) -0.023(2) -0.0052(19)
C11 0.0353(19) 0.0339(19) 0.0349(19) -0.0030(15) 0.0010(15) -0.0022(16)
C12 0.0323(18) 0.0308(18) 0.0316(17) -0.0036(14) 0.0023(14) -0.0014(14)
C13 0.044(2) 0.036(2) 0.043(2) -0.0080(16) -0.0073(17) 0.0104(16)
C14 0.048(2) 0.0305(19) 0.047(2) -0.0052(16) -0.0065(18) 0.0100(16)
C15 0.0342(19) 0.0291(17) 0.0366(18) -0.0077(14) 0.0035(15) 0.0015(14)
C16 0.048(2) 0.038(2) 0.0375(19) -0.0025(16) -0.0095(17) -0.0024(17)
C17 0.052(2) 0.0301(19) 0.0374(19) 0.0032(15) -0.0027(17) -0.0013(16)
C18 0.0328(18) 0.0311(19) 0.0334(17) -0.0027(15) -0.0044(15) 0.0000(15)
C19 0.0373(19) 0.0272(17) 0.0337(18) -0.0022(14) 0.0053(15) -0.0013(15)
C20 0.074(3) 0.060(3) 0.039(2) 0.0189(19) 0.016(2) 0.031(2)
C21 0.062(3) 0.054(2) 0.051(2) 0.0104(19) 0.012(2) 0.030(2)
C22 0.0362(19) 0.0306(18) 0.0345(18) -0.0080(14) 0.0043(15) -0.0018(15)
C23 0.045(2) 0.0303(18) 0.0349(18) 0.0005(14) 0.0053(16) -0.0016(16)
C24 0.039(2) 0.0274(18) 0.0409(19) 0.0010(15) 0.0051(16) 0.0068(15)
O1W 0.120(4) 0.081(3) 0.073(3) 0.025(3) 0.000 0.000
O2W 0.155(18) 0.077(12) 0.080(12) 0.000 0.000 0.000

loop_
_atom_type_symbol
_atom_type_description
_atom_type_scat_dispersion_real
_atom_type_scat_dispersion_imag
_atom_type_scat_source
C C 0.0033 0.0016 'International Tables Vol C Tables 4.2.6.8 and 6.1.1.4'
H H 0.0000 0.0000 'International Tables Vol C Tables 4.2.6.8 and 6.1.1.4'
N N 0.0061 0.0033 'International Tables Vol C Tables 4.2.6.8 and 6.1.1.4'
O O 0.0106 0.0060 'International Tables Vol C Tables 4.2.6.8 and 6.1.1.4'
S S 0.1246 0.1234 'International Tables Vol C Tables 4.2.6.8 and 6.1.1.4'
Co Co 0.3494 0.9721 'International Tables Vol C Tables 4.2.6.8 and 6.1.1.4'

loop_
_geom_angle_atom_site_label_1
_geom_angle_atom_site_label_2
_geom_angle_atom_site_label_3
_geom_angle
_geom_angle_site_symmetry_1
_geom_angle_site_symmetry_3
O5 Co1 O6 96.69(9) 19 32
O5 Co1 O1 172.54(9) 19 .
O6 Co1 O1 90.12(9) 32 .
O5 Co1 O7 95.04(8) 19 .
O6 Co1 O7 84.80(7) 32 .
O1 Co1 O7 88.62(8) . .
O5 Co1 N1 86.85(10) 19 29_456
O6 Co1 N1 176.26(10) 32 29_456
O1 Co1 N1 86.29(10) . 29_456
O7 Co1 N1 96.12(8) . 29_456
O5 Co1 N2 87.29(9) 19 .
O6 Co1 N2 87.22(10) 32 .
O1 Co1 N2 89.99(9) . .
O7 Co1 N2 171.90(8) . .
N1 Co1 N2 91.76(10) 29_456 .
C1 N1 C1' 49.7(3) . .
C1 N1 C5' 93.2(4) . .
C1' N1 C5' 116.2(6) . .
C1 N1 C5 114.3(5) . .
C1' N1 C5 92.2(4) . .
C5' N1 C5 53.6(4) . .
C1 N1 Co1 125.2(3) . 29_456
C1' N1 Co1 126.8(4) . 29_456
C5' N1 Co1 117.0(4) . 29_456
C5 N1 Co1 120.5(3) . 29_456
N1 C1 C2 125.8(6) . .
N1 C1 H1 117.1 . .
C2 C1 H1 117.1 . .
C3 C2 C1 119.1(6) . .
C3 C2 H2 120.4 . .
C1 C2 H2 120.4 . .
C2' C3 C2 48.7(4) . .
C2' C3 C4 94.2(5) . .
C2 C3 C4 117.8(5) . .
C2' C3 C4' 116.6(6) . .
C2 C3 C4' 94.9(5) . .
C4 C3 C4' 54.3(4) . .
C2' C3 S1 120.7(5) . .
C2 C3 S1 119.5(4) . .
C4 C3 S1 122.6(4) . .
C4' C3 S1 122.6(4) . .
C3 C4 C5 119.1(6) . .
C3 C4 H4 120.5 . .
C5 C4 H4 120.5 . .
C4 C5 N1 123.8(6) . .
C4 C5 H5 118.1 . .
N1 C5 H5 118.1 . .
N1 C1' C2' 123.8(8) . .
N1 C1' H1' 118.1 . .
C2' C1' H1' 118.1 . .
C3 C2' C1' 121.4(8) . .
C3 C2' H2' 119.3 . .
C1' C2' H2' 119.3 . .
C5' C4' C3 119.0(7) . .
C5' C4' H4' 120.5 . .
C3 C4' H4' 120.5 . .
N1 C5' C4' 123.0(8) . .
N1 C5' H5' 118.5 . .
C4' C5' H5' 118.5 . .
C3 S1 C8 100.17(16) . .
O3 S2 O4 120.19(17) . .
O3 S2 C22 108.72(15) . .
O4 S2 C22 107.35(15) . .
O3 S2 C15 107.73(15) . .
O4 S2 C15 107.66(15) . .
C22 S2 C15 104.05(15) . .
C11 O1 Co1 130.1(2) . .
C18 O5 Co1 130.7(2) . 23
C18 O6 Co1 127.2(2) . 24
Co1 O7 Co1 111.43(12) 2 .
Co1 O7 H7A 120.3 2 .
Co1 O7 H7A 100.2 . .
C10 N2 C6 115.3(3) . .
C10 N2 Co1 124.3(2) . .
C6 N2 Co1 120.3(2) . .
N2 C6 C7 123.9(3) . .
N2 C6 H6 118.1 . .
C7 C6 H6 118.1 . .
C8 C7 C6 118.7(3) . .
C8 C7 H7 120.7 . .
C6 C7 H7 120.7 . .
C9 C8 C7 117.6(3) . .
C9 C8 S1 121.6(3) . .
C7 C8 S1 120.8(3) . .
C8 C9 C10 119.4(4) . .
C8 C9 H9 120.3 . .
C10 C9 H9 120.3 . .
N2 C10 C9 124.4(4) . .
N2 C10 H10 117.8 . .
C9 C10 H10 117.8 . .
O2 C11 O1 125.2(3) . .
O2 C11 C12 118.1(3) . .
O1 C11 C12 116.7(3) . .
C13 C12 C17 118.9(3) . .
C13 C12 C11 120.3(3) . .
C17 C12 C11 120.6(3) . .
C14 C13 C12 120.8(3) . .
C14 C13 H13 119.6 . .
C12 C13 H13 119.6 . .
C15 C14 C13 119.2(3) . .
C15 C14 H14 120.4 . .
C13 C14 H14 120.4 . .
C14 C15 C16 120.8(3) . .
C14 C15 S2 118.9(3) . .
C16 C15 S2 120.2(3) . .
C17 C16 C15 119.6(3) . .
C17 C16 H16 120.2 . .
C15 C16 H16 120.2 . .
C16 C17 C12 120.6(3) . .
C16 C17 H17 119.7 . .
C12 C17 H17 119.7 . .
O6 C18 O5 126.1(3) . .
O6 C18 C19 116.2(3) . .
O5 C18 C19 117.8(3) . .
C24 C19 C20 118.8(3) . .
C24 C19 C18 122.0(3) . .
C20 C19 C18 119.2(3) . .
C21 C20 C19 121.6(3) . .
C21 C20 H20 119.2 . .
C19 C20 H20 119.2 . .
C20 C21 C22 119.1(3) . .
C20 C21 H21 120.5 . .
C22 C21 H21 120.5 . .
C21 C22 C23 120.5(3) . .
C21 C22 S2 118.5(3) . .
C23 C22 S2 120.9(2) . .
C22 C23 C24 120.0(3) . .
C22 C23 H23 120.0 . .
C24 C23 H23 120.0 . .
C19 C24 C23 120.1(3) . .
C19 C24 H24 120.0 . .
C23 C24 H24 120.0 . .

loop_
_geom_bond_atom_site_label_1
_geom_bond_atom_site_label_2
_geom_bond_distance
_geom_bond_site_symmetry_2
Co1 O5 2.060(2) 19
Co1 O6 2.073(2) 32
Co1 O1 2.100(2) .
Co1 O7 2.1593(16) .
Co1 N1 2.177(3) 29_456
Co1 N2 2.187(3) .
N1 C1 1.292(7) .
N1 C1' 1.311(9) .
N1 C5' 1.362(8) .
N1 C5 1.377(7) .
N1 Co1 2.177(3) 29_456
C1 C2 1.374(8) .
C1 H1 0.9300 .
C2 C3 1.363(7) .
C2 H2 0.9300 .
C3 C2' 1.356(9) .
C3 C4 1.366(7) .
C3 C4' 1.397(9) .
C3 S1 1.777(4) .
C4 C5 1.368(9) .
C4 H4 0.9300 .
C5 H5 0.9300 .
C1' C2' 1.362(11) .
C1' H1' 0.9300 .
C2' H2' 0.9300 .
C4' C5' 1.379(10) .
C4' H4' 0.9300 .
C5' H5' 0.9300 .
S1 C8 1.784(4) .
S2 O3 1.432(3) .
S2 O4 1.435(3) .
S2 C22 1.767(3) .
S2 C15 1.771(3) .
O1 C11 1.260(4) .
O2 C11 1.248(4) .
O5 C18 1.258(4) .
O5 Co1 2.060(2) 23
O6 C18 1.258(4) .
O6 Co1 2.073(2) 24
O7 Co1 2.1593(16) 2
O7 H7A 0.8198 .
N2 C10 1.328(4) .
N2 C6 1.334(4) .
C6 C7 1.385(5) .
C6 H6 0.9300 .
C7 C8 1.378(5) .
C7 H7 0.9300 .
C8 C9 1.360(5) .
C9 C10 1.373(5) .
C9 H9 0.9300 .
C10 H10 0.9300 .
C11 C12 1.509(4) .
C12 C13 1.383(4) .
C12 C17 1.386(4) .
C13 C14 1.377(5) .
C13 H13 0.9300 .
C14 C15 1.377(4) .
C14 H14 0.9300 .
C15 C16 1.378(4) .
C16 C17 1.374(4) .
C16 H16 0.9300 .
C17 H17 0.9300 .
C18 C19 1.501(4) .
C19 C24 1.380(4) .
C19 C20 1.382(5) .
C20 C21 1.370(5) .
C20 H20 0.9300 .
C21 C22 1.374(5) .
C21 H21 0.9300 .
C22 C23 1.376(4) .
C23 C24 1.383(4) .
C23 H23 0.9300 .
C24 H24 0.9300 .
O1W H1A 0.8202 .

loop_
_geom_hbond_atom_site_label_D
_geom_hbond_atom_site_label_H
_geom_hbond_atom_site_label_A
_geom_hbond_distance_DH
_geom_hbond_distance_HA
_geom_hbond_distance_DA
_geom_hbond_angle_DHA
_geom_hbond_site_symmetry_A
O7 H7A O2 0.82 1.80 2.574(3) 157.1 .
O1W H1A O2 0.82 2.08 2.902(3) 179.4 .
C6 H6 O1 0.93 2.47 3.042(4) 120.0 .
C9 H9 O4 0.93 2.39 3.115(5) 135.1 32_455
C10 H10 O5 0.93 2.43 3.008(4) 120.7 19
C23 H23 O3 0.93 2.52 3.291(4) 140.2 14

loop_
_geom_torsion_atom_site_label_1
_geom_torsion_atom_site_label_2
_geom_torsion_atom_site_label_3
_geom_torsion_atom_site_label_4
_geom_torsion
_geom_torsion_site_symmetry_1
_geom_torsion_site_symmetry_4
C1' N1 C1 C2 72.3(6) . .
C5' N1 C1 C2 -49.8(4) . .
C5 N1 C1 C2 1.5(3) . .
Co1 N1 C1 C2 -176.3(2) 29_456 .
N1 C1 C2 C3 1.7(3) . .
C1 C2 C3 C2' -73.3(6) . .
C1 C2 C3 C4 -3.8(6) . .
C1 C2 C3 C4' 48.1(4) . .
C1 C2 C3 S1 -179.8(2) . .
C2' C3 C4 C5 47.6(7) . .
C2 C3 C4 C5 2.8(8) . .
C4' C3 C4 C5 -72.3(7) . .
S1 C3 C4 C5 178.6(4) . .
C3 C4 C5 N1 0.5(9) . .
C1 N1 C5 C4 -2.6(7) . .
C1' N1 C5 C4 -48.8(7) . .
C5' N1 C5 C4 72.6(7) . .
Co1 N1 C5 C4 175.3(5) 29_456 .
C1 N1 C1' C2' -71.6(6) . .
C5' N1 C1' C2' -1.1(3) . .
C5 N1 C1' C2' 48.9(3) . .
Co1 N1 C1' C2' -179.6(3) 29_456 .
C2 C3 C2' C1' 74.6(6) . .
C4 C3 C2' C1' -49.2(5) . .
C4' C3 C2' C1' 2.7(6) . .
S1 C3 C2' C1' 178.5(3) . .
N1 C1' C2' C3 -1.2(3) . .
C2' C3 C4' C5' -1.9(8) . .
C2 C3 C4' C5' -47.7(6) . .
C4 C3 C4' C5' 73.2(7) . .
S1 C3 C4' C5' -177.7(5) . .
C1 N1 C5' C4' 47.9(6) . .
C1' N1 C5' C4' 1.9(7) . .
C5 N1 C5' C4' -70.0(7) . .
Co1 N1 C5' C4' -179.5(5) 29_456 .
C3 C4' C5' N1 -0.3(9) . .
C2' C3 S1 C8 156.3(5) . .
C2 C3 S1 C8 -146.8(4) . .
C4 C3 S1 C8 37.5(5) . .
C4' C3 S1 C8 -28.2(5) . .
O6 Co1 O1 C11 -72.9(3) 32 .
O7 Co1 O1 C11 11.9(3) . .
N1 Co1 O1 C11 108.2(3) 29_456 .
N2 Co1 O1 C11 -160.1(3) . .
O5 Co1 O7 Co1 36.42(7) 19 2
O6 Co1 O7 Co1 -59.86(6) 32 2
O1 Co1 O7 Co1 -150.10(7) . 2
N1 Co1 O7 Co1 123.78(7) 29_456 2
O5 Co1 N2 C10 10.7(3) 19 .
O6 Co1 N2 C10 107.5(3) 32 .
O1 Co1 N2 C10 -162.4(3) . .
N1 Co1 N2 C10 -76.1(3) 29_456 .
O5 Co1 N2 C6 -171.6(3) 19 .
O6 Co1 N2 C6 -74.8(3) 32 .
O1 Co1 N2 C6 15.4(3) . .
N1 Co1 N2 C6 101.6(3) 29_456 .
C10 N2 C6 C7 5.0(5) . .
Co1 N2 C6 C7 -173.0(3) . .
N2 C6 C7 C8 2.1(6) . .
C6 C7 C8 C9 -8.0(5) . .
C6 C7 C8 S1 174.1(3) . .
C3 S1 C8 C9 80.1(4) . .
C3 S1 C8 C7 -102.0(3) . .
C7 C8 C9 C10 6.9(6) . .
S1 C8 C9 C10 -175.2(3) . .
C6 N2 C10 C9 -6.3(6) . .
Co1 N2 C10 C9 171.5(3) . .
C8 C9 C10 N2 0.4(7) . .
Co1 O1 C11 O2 -3.0(5) . .
Co1 O1 C11 C12 173.8(2) . .
O2 C11 C12 C13 174.6(3) . .
O1 C11 C12 C13 -2.4(5) . .
O2 C11 C12 C17 -0.2(5) . .
O1 C11 C12 C17 -177.2(3) . .
C17 C12 C13 C14 5.0(5) . .
C11 C12 C13 C14 -169.9(3) . .
C12 C13 C14 C15 -2.4(5) . .
C13 C14 C15 C16 -1.2(5) . .
C13 C14 C15 S2 174.9(3) . .
O3 S2 C15 C14 -30.7(3) . .
O4 S2 C15 C14 -161.6(3) . .
C22 S2 C15 C14 84.6(3) . .
O3 S2 C15 C16 145.5(3) . .
O4 S2 C15 C16 14.5(3) . .
C22 S2 C15 C16 -99.2(3) . .
C14 C15 C16 C17 2.1(5) . .
S2 C15 C16 C17 -173.9(3) . .
C15 C16 C17 C12 0.6(5) . .
C13 C12 C17 C16 -4.1(5) . .
C11 C12 C17 C16 170.8(3) . .
Co1 O6 C18 O5 29.0(5) 24 .
Co1 O6 C18 C19 -150.4(2) 24 .
Co1 O5 C18 O6 24.7(5) 23 .
Co1 O5 C18 C19 -155.9(2) 23 .
O6 C18 C19 C24 149.2(3) . .
O5 C18 C19 C24 -30.2(5) . .
O6 C18 C19 C20 -28.2(5) . .
O5 C18 C19 C20 152.4(3) . .
C24 C19 C20 C21 -0.5(6) . .
C18 C19 C20 C21 177.0(4) . .
C19 C20 C21 C22 -1.3(7) . .
C20 C21 C22 C23 1.4(6) . .
C20 C21 C22 S2 -175.5(3) . .
O3 S2 C22 C21 -166.1(3) . .
O4 S2 C22 C21 -34.6(3) . .
C15 S2 C22 C21 79.3(3) . .
O3 S2 C22 C23 17.0(3) . .
O4 S2 C22 C23 148.4(3) . .
C15 S2 C22 C23 -97.6(3) . .
C21 C22 C23 C24 0.2(5) . .
S2 C22 C23 C24 177.1(3) . .
C20 C19 C24 C23 2.1(5) . .
C18 C19 C24 C23 -175.3(3) . .
C22 C23 C24 C19 -2.0(5) . .
